data_7700196
loop_
_publ_author_name
'Jia, Ying-Jie'
'Chen, Yi-Gang'
'Wang, Ting'
'Guo, Yao'
'Guan, Xiao-Fang'
'Zhang, Xian-Ming'

_publ_section_title
;
 KBi(IO<sub>3</sub>)<sub>3</sub>(OH) and NaBi(IO<sub>3</sub>)<sub>4</sub>:
 from the centrosymmetric chain to a noncentrosymmetric double layer.
;
_journal_issue 27
_journal_name_full 'Dalton transactions (Cambridge, England : 2003)'
_journal_page_first 10320
_journal_page_last 10326
_journal_paper_doi 10.1039/c9dt01573f
_journal_volume 48
_journal_year 2019
_chemical_formula_moiety 'Bi H I3 K O10'
_chemical_formula_sum 'Bi H I3 K O10'
_chemical_formula_weight 789.79
_space_group_crystal_system triclinic
_space_group_IT_number 2
_space_group_name_Hall '-P 1'
_space_group_name_H-M_alt 'P -1'
_symmetry_space_group_name_Hall '-P 1'
_symmetry_space_group_name_H-M 'P -1'
_atom_sites_solution_hydrogens difmap
_audit_creation_date 2018-03-17
_audit_creation_method
;
Olex2 1.2
(compiled 2017.08.10 svn.r3458 for OlexSys, GUI svn.r5381)
;
_audit_update_record
;
2018-12-12 deposited with the CCDC.    2019-06-06 downloaded from the CCDC.
;
_cell_angle_alpha 101.6212(10)
_cell_angle_beta 93.8011(11)
_cell_angle_gamma 109.3178(10)
_cell_formula_units_Z 2
_cell_length_a 7.2662(4)
_cell_length_b 8.1678(5)
_cell_length_c 8.8629(5)
_cell_measurement_reflns_used 9977
_cell_measurement_temperature 293(2)
_cell_measurement_theta_max 28.30
_cell_measurement_theta_min 2.37
_cell_volume 481.16(5)
_computing_cell_refinement 'SAINT v8.37A (Bruker, 2015)'
_computing_data_reduction 'SAINT v8.37A (Bruker, 2015)'
_computing_molecular_graphics 'Olex2 (Dolomanov et al., 2009)'
_computing_publication_material 'Olex2 (Dolomanov et al., 2009)'
_computing_structure_refinement 'ShelXL (Sheldrick, 2015)'
_computing_structure_solution
;
Superflip (Palatinus & Chapuis, 2007;Palatinus & van der Lee, 2008;
Palatinus et al., 2012)
;
_diffrn_ambient_temperature 293(2)
_diffrn_measured_fraction_theta_full 0.978
_diffrn_measured_fraction_theta_max 0.984
_diffrn_measurement_device_type 'Bruker APEX-II CCD'
_diffrn_measurement_method '\f and \w scans'
_diffrn_radiation_type MoK\a
_diffrn_radiation_wavelength 0.710
_diffrn_reflns_av_R_equivalents 0.0180
_diffrn_reflns_av_unetI/netI 0.0149
_diffrn_reflns_Laue_measured_fraction_full 0.978
_diffrn_reflns_Laue_measured_fraction_max 0.984
_diffrn_reflns_limit_h_max 9
_diffrn_reflns_limit_h_min -9
_diffrn_reflns_limit_k_max 10
_diffrn_reflns_limit_k_min -10
_diffrn_reflns_limit_l_max 11
_diffrn_reflns_limit_l_min -11
_diffrn_reflns_number 11548
_diffrn_reflns_point_group_measured_fraction_full 0.978
_diffrn_reflns_point_group_measured_fraction_max 0.984
_diffrn_reflns_theta_full 25.214
_diffrn_reflns_theta_max 28.264
_diffrn_reflns_theta_min 3.153
_diffrn_standards_number 0
_exptl_absorpt_coefficient_mu 28.417
_exptl_absorpt_correction_T_max 0.0396
_exptl_absorpt_correction_T_min 0.0189
_exptl_absorpt_correction_type multi-scan
_exptl_crystal_colour colourless
_exptl_crystal_density_diffrn 5.451
_exptl_crystal_description block
_exptl_crystal_F_000 684
_exptl_crystal_size_max 0.25
_exptl_crystal_size_mid 0.21
_exptl_crystal_size_min 0.15
_refine_diff_density_max 1.311
_refine_diff_density_min -0.834
_refine_diff_density_rms 0.180
_refine_ls_extinction_coef 0.0110(4)
_refine_ls_extinction_expression Fc^*^=kFc[1+0.001xFc^2^\l^3^/sin(2\q)]^-1/4^
_refine_ls_extinction_method 'SHELXL-2014/7 (Sheldrick 2014'
_refine_ls_goodness_of_fit_ref 1.133
_refine_ls_hydrogen_treatment refU
_refine_ls_matrix_type full
_refine_ls_number_parameters 138
_refine_ls_number_reflns 2346
_refine_ls_number_restraints 0
_refine_ls_restrained_S_all 1.133
_refine_ls_R_factor_all 0.0175
_refine_ls_R_factor_gt 0.0175
_refine_ls_shift/su_max 0.001
_refine_ls_shift/su_mean 0.000
_refine_ls_structure_factor_coef Fsqd
_refine_ls_weighting_details 'w=1/[\s^2^(Fo^2^)+(0.0232P)^2^+1.9280P] where P=(Fo^2^+2Fc^2^)/3'
_refine_ls_weighting_scheme calc
_refine_ls_wR_factor_gt 0.0458
_refine_ls_wR_factor_ref 0.0458
_reflns_Friedel_coverage 0.000
_reflns_number_gt 2341
_reflns_number_total 2346
_reflns_threshold_expression 'I > 2\s(I)'
_cod_data_source_file c9dt01573f2.cif
_cod_data_source_block KBiI3O10H
_cod_depositor_comments 'Adding full bibliography for 7700195--7700196.cif.'
_cod_database_code 7700196
_shelx_shelxl_version_number 2014/7
_shelx_space_group_comment
;
The symmetry employed for this shelxl refinement is uniquely defined
by the following loop, which should always be used as a source of
symmetry information in preference to the above space-group names.
They are only intended as comments.
;
_olex2_refinement_description
;
1.a Riding coordinates:
 O10(H10)
;
_olex2_submission_special_instructions 'No special instructions were received'

loop_
_space_group_symop_operation_xyz
'x, y, z'
'-x, -y, -z'

loop_
_atom_site_label
_atom_site_type_symbol
_atom_site_fract_x
_atom_site_fract_y
_atom_site_fract_z
_atom_site_U_iso_or_equiv
_atom_site_adp_type
_atom_site_occupancy
_atom_site_site_symmetry_order
_atom_site_calc_flag
_atom_site_refinement_flags_posn
Bi1 Bi 0.37653(2) 0.05345(2) 0.26934(2) 0.01840(7) Uani 1 1 d .
I3 I 0.52571(4) 0.39933(4) 0.66719(3) 0.01764(8) Uani 1 1 d .
I2 I 0.96058(4) 0.25571(4) 0.49357(3) 0.01831(8) Uani 1 1 d .
I1 I 0.77744(4) 0.34479(4) 0.08497(3) 0.01811(8) Uani 1 1 d .
O10 O 0.1528(4) 0.1532(4) 0.2056(3) 0.0146(5) Uani 1 1 d .
H10 H 0.1956 0.2498 0.2756 0.18(6) Uiso 1 1 d R
O9 O 0.1181(5) -0.0824(5) 0.3984(4) 0.0276(7) Uani 1 1 d .
O4 O 0.7685(5) 0.1701(5) 0.3282(4) 0.0251(7) Uani 1 1 d .
O2 O 0.7699(6) 0.4836(5) -0.0462(4) 0.0291(8) Uani 1 1 d .
O8 O 0.4950(6) 0.1826(5) 0.6983(5) 0.0311(8) Uani 1 1 d .
O6 O 0.4475(5) 0.3238(5) 0.4565(4) 0.0242(7) Uani 1 1 d .
O7 O 0.2901(5) 0.4056(5) 0.7197(4) 0.0250(7) Uani 1 1 d .
O3 O 0.5161(5) 0.2316(5) 0.0900(4) 0.0254(7) Uani 1 1 d .
O5 O 0.8850(5) 0.4238(5) 0.6102(4) 0.0269(7) Uani 1 1 d .
O1 O 0.8136(5) 0.1561(5) -0.0441(4) 0.0246(7) Uani 1 1 d .
K1 K 0.17637(15) 0.14325(13) -0.10672(12) 0.0237(2) Uani 1 1 d .

loop_
_atom_site_aniso_label
_atom_site_aniso_U_11
_atom_site_aniso_U_22
_atom_site_aniso_U_33
_atom_site_aniso_U_23
_atom_site_aniso_U_13
_atom_site_aniso_U_12
Bi1 0.01945(10) 0.01832(10) 0.01937(10) 0.00501(6) 0.00325(6) 0.00874(7)
I3 0.01919(14) 0.01640(13) 0.01822(14) 0.00422(10) 0.00250(10) 0.00738(10)
I2 0.01724(14) 0.02043(14) 0.01785(13) 0.00532(10) 0.00359(10) 0.00675(11)
I1 0.02001(14) 0.01682(14) 0.01710(14) 0.00356(10) 0.00306(10) 0.00616(10)
O10 0.0149(13) 0.0153(13) 0.0164(13) 0.0039(11) 0.0007(11) 0.0091(11)
O9 0.0280(17) 0.0282(18) 0.0326(19) 0.0168(15) 0.0119(15) 0.0107(15)
O4 0.0195(15) 0.0281(17) 0.0257(17) 0.0080(14) -0.0014(13) 0.0056(14)
O2 0.042(2) 0.0255(17) 0.0231(17) 0.0109(14) 0.0071(15) 0.0129(16)
O8 0.0307(19) 0.0224(17) 0.046(2) 0.0154(16) 0.0031(16) 0.0124(15)
O6 0.0296(17) 0.0230(16) 0.0185(15) 0.0002(12) 0.0014(13) 0.0104(14)
O7 0.0228(16) 0.0280(17) 0.0265(17) 0.0056(14) 0.0090(13) 0.0114(14)
O3 0.0182(15) 0.0299(18) 0.0292(18) 0.0135(14) 0.0048(13) 0.0059(13)
O5 0.0273(17) 0.0266(17) 0.0280(17) 0.0033(14) 0.0072(14) 0.0122(15)
O1 0.0276(17) 0.0211(16) 0.0238(16) -0.0024(13) 0.0009(13) 0.0117(14)
K1 0.0208(5) 0.0255(5) 0.0261(5) 0.0089(4) 0.0048(4) 0.0080(4)

loop_
_atom_type_symbol
_atom_type_description
_atom_type_scat_dispersion_real
_atom_type_scat_dispersion_imag
_atom_type_scat_source
Bi Bi -4.1077 10.2566 'International Tables Vol C Tables 4.2.6.8 and 6.1.1.4'
H H 0.0000 0.0000 'International Tables Vol C Tables 4.2.6.8 and 6.1.1.4'
I I -0.4742 1.8119 'International Tables Vol C Tables 4.2.6.8 and 6.1.1.4'
K K 0.2009 0.2494 'International Tables Vol C Tables 4.2.6.8 and 6.1.1.4'
O O 0.0106 0.0060 'International Tables Vol C Tables 4.2.6.8 and 6.1.1.4'

loop_
_geom_angle_atom_site_label_1
_geom_angle_atom_site_label_2
_geom_angle_atom_site_label_3
_geom_angle
_geom_angle_site_symmetry_1
_geom_angle_site_symmetry_3
O10 Bi1 O9 76.69(12) . .
O10 Bi1 O4 137.80(11) . .
O10 Bi1 O8 154.41(12) . 2_656
O10 Bi1 O6 75.63(12) . .
O10 Bi1 O3 76.15(11) . .
O10 Bi1 O1 75.04(12) . 2_655
O10 Bi1 K1 144.97(8) . 2_655
O10 Bi1 K1 43.15(8) . 2
O10 Bi1 K1 44.68(8) . .
O9 Bi1 O4 135.18(12) . .
O9 Bi1 O8 86.70(13) . 2_656
O9 Bi1 O6 89.28(13) . .
O9 Bi1 O3 152.64(12) . .
O9 Bi1 O1 85.37(13) . 2_655
O9 Bi1 K1 127.82(9) . 2_655
O9 Bi1 K1 110.74(9) . .
O9 Bi1 K1 53.37(10) . 2
O4 Bi1 K1 169.52(8) . 2
O4 Bi1 K1 114.01(8) . .
O4 Bi1 K1 45.05(8) . 2_655
O8 Bi1 O4 67.06(12) 2_656 .
O8 Bi1 K1 41.87(9) 2_656 2_655
O8 Bi1 K1 129.21(10) 2_656 .
O8 Bi1 K1 111.25(9) 2_656 2
O6 Bi1 O4 77.91(12) . .
O6 Bi1 O8 124.10(13) . 2_656
O6 Bi1 O3 87.25(12) . .
O6 Bi1 K1 110.21(9) . 2
O6 Bi1 K1 122.95(9) . 2_655
O6 Bi1 K1 104.12(9) . .
O3 Bi1 O4 70.28(11) . .
O3 Bi1 O8 117.42(12) . 2_656
O3 Bi1 K1 102.84(8) . 2
O3 Bi1 K1 44.57(8) . .
O3 Bi1 K1 75.61(8) . 2_655
O1 Bi1 O4 124.80(11) 2_655 .
O1 Bi1 O8 84.44(13) 2_655 2_656
O1 Bi1 O6 150.64(12) 2_655 .
O1 Bi1 O3 84.48(12) 2_655 .
O1 Bi1 K1 51.98(9) 2_655 .
O1 Bi1 K1 82.00(8) 2_655 2_655
O1 Bi1 K1 45.30(8) 2_655 2
K1 Bi1 K1 126.48(3) 2 2_655
K1 Bi1 K1 100.298(19) . 2_655
K1 Bi1 K1 58.34(2) . 2
O8 I3 O6 95.66(17) . .
O8 I3 O7 96.66(17) . .
O8 I3 K1 51.87(13) . 1_556
O6 I3 K1 113.46(12) . 1_556
O7 I3 O6 96.65(16) . .
O7 I3 K1 47.86(11) . 1_556
O9 I2 K1 86.88(12) 2_656 2_655
O4 I2 O9 101.42(17) . 2_656
O4 I2 O5 100.78(17) . .
O4 I2 K1 45.52(12) . 2_655
O5 I2 O9 99.31(16) . 2_656
O5 I2 K1 146.11(12) . 2_655
O2 I1 O3 101.92(17) . .
O2 I1 O1 101.28(16) . .
O2 I1 K1 97.43(12) . 1_655
O2 I1 K1 41.68(12) . 2_665
O3 I1 O1 96.12(16) . .
O3 I1 K1 129.38(12) . 1_655
O3 I1 K1 103.68(11) . 2_665
O1 I1 K1 140.60(12) . 2_665
O1 I1 K1 33.89(11) . 1_655
K1 I1 K1 121.233(16) 2_665 1_655
Bi1 O10 K1 104.33(11) . 2
Bi1 O10 K1 102.50(11) . .
K1 O10 K1 86.24(9) 2 .
Bi1 O9 K1 89.18(11) . 2
I2 O9 Bi1 141.67(19) 2_656 .
I2 O9 K1 113.49(16) 2_656 2
Bi1 O4 K1 96.81(11) . 2_655
I2 O4 Bi1 138.99(18) . .
I2 O4 K1 109.56(15) . 2_655
I1 O2 K1 114.61(16) . 2_665
Bi1 O8 K1 104.34(12) 2_656 1_556
I3 O8 Bi1 152.0(2) . 2_656
I3 O8 K1 99.64(16) . 1_556
I3 O6 Bi1 135.37(18) . .
I3 O7 K1 103.61(15) . 1_556
Bi1 O3 K1 96.86(11) . .
I1 O3 Bi1 126.63(17) . .
I1 O3 K1 135.47(17) . .
Bi1 O1 K1 97.49(11) 2_655 1_655
Bi1 O1 K1 90.40(11) 2_655 2_655
I1 O1 Bi1 132.76(18) . 2_655
I1 O1 K1 114.96(15) . 2_655
I1 O1 K1 124.41(16) . 1_655
K1 O1 K1 80.61(9) 1_655 2_655
I3 K1 K1 176.35(5) 1_554 2
O10 K1 I3 136.07(7) . 1_554
O10 K1 I3 130.05(7) 2 1_554
O10 K1 O10 93.76(9) 2 .
O10 K1 O9 135.59(9) . 2
O10 K1 O9 56.82(9) 2 2
O10 K1 O4 122.15(9) . 2_655
O10 K1 O4 64.61(9) 2 2_655
O10 K1 O2 131.60(11) 2 2_665
O10 K1 O2 73.59(9) . 2_665
O10 K1 O8 116.81(10) 2 1_554
O10 K1 O8 135.08(10) . 1_554
O10 K1 O7 134.33(10) . 1_554
O10 K1 O7 121.66(10) 2 1_554
O10 K1 O3 135.07(10) 2 .
O10 K1 O1 67.65(9) 2 2_655
O10 K1 O1 59.93(9) 2 1_455
O10 K1 O1 56.06(9) . 2_655
O10 K1 K1 46.29(7) . 2
O10 K1 K1 47.48(7) 2 2
O9 K1 I3 81.72(7) 2 1_554
O9 K1 K1 97.53(7) 2 2
O4 K1 I3 81.62(7) 2_655 1_554
O4 K1 O9 77.73(10) 2_655 2
O4 K1 K1 94.73(7) 2_655 2
O2 K1 I3 77.86(7) 2_665 1_554
O2 K1 O9 100.40(11) 2_665 2
O2 K1 O4 159.44(10) 2_665 2_655
O2 K1 O1 128.33(10) 2_665 2_655
O2 K1 K1 105.80(8) 2_665 2
O8 K1 I3 28.49(7) 1_554 1_554
O8 K1 O9 89.33(10) 1_554 2
O8 K1 O4 56.32(10) 1_554 2_655
O8 K1 O2 103.41(11) 1_554 2_665
O8 K1 O1 104.21(10) 1_554 2_655
O8 K1 K1 148.18(8) 1_554 2
O7 K1 I3 28.52(7) 1_554 1_554
O7 K1 O9 65.04(10) 1_554 2
O7 K1 O4 100.12(10) 1_554 2_655
O7 K1 O2 61.52(10) 1_554 2_665
O7 K1 O8 55.59(10) 1_554 1_554
O7 K1 O1 159.56(10) 1_554 2_655
O7 K1 K1 153.68(9) 1_554 2
O3 K1 I3 81.09(7) . 1_554
O3 K1 O10 61.70(9) . .
O3 K1 O9 162.33(10) . 2
O3 K1 O4 95.71(10) . 2_655
O3 K1 O2 79.93(11) . 2_665
O3 K1 O8 73.55(11) . 1_554
O3 K1 O7 100.63(11) . 1_554
O3 K1 O1 129.98(11) . 1_455
O3 K1 O1 67.44(10) . 2_655
O3 K1 K1 99.36(8) . 2
O1 K1 I3 131.08(7) 2_655 1_554
O1 K1 I3 129.41(8) 1_455 1_554
O1 K1 O10 70.97(10) 1_455 .
O1 K1 O9 122.62(10) 2_655 2
O1 K1 O9 65.56(10) 1_455 2
O1 K1 O4 66.14(9) 2_655 2_655
O1 K1 O4 123.80(10) 1_455 2_655
O1 K1 O2 71.87(11) 1_455 2_665
O1 K1 O8 152.31(11) 1_455 1_554
O1 K1 O7 100.91(11) 1_455 1_554
O1 K1 O1 99.39(9) 1_455 2_655
O1 K1 K1 46.54(7) 2_655 2
O1 K1 K1 52.86(8) 1_455 2

loop_
_geom_bond_atom_site_label_1
_geom_bond_atom_site_label_2
_geom_bond_distance
_geom_bond_site_symmetry_2
Bi1 O10 2.136(3) .
Bi1 O9 2.342(3) .
Bi1 O4 2.665(3) .
Bi1 O8 2.459(3) 2_656
Bi1 O6 2.356(3) .
Bi1 O3 2.417(3) .
Bi1 O1 2.349(3) 2_655
Bi1 K1 3.8484(11) .
Bi1 K1 4.2842(10) 2_655
Bi1 K1 3.8506(10) 2
I3 O8 1.790(3) .
I3 O6 1.831(3) .
I3 O7 1.817(3) .
I3 K1 3.6992(10) 1_556
I2 O9 1.825(3) 2_656
I2 O4 1.804(3) .
I2 O5 1.805(3) .
I2 K1 4.0330(11) 2_655
I1 O2 1.790(3) .
I1 O3 1.824(3) .
I1 O1 1.830(3) .
I1 K1 4.0464(11) 2_665
I1 K1 4.0843(10) 1_655
O10 K1 2.718(3) 2
O10 K1 2.772(3) .
O9 I2 1.825(3) 2_656
O9 K1 3.091(4) 2
O4 K1 3.053(4) 2_655
O2 K1 2.960(4) 2_665
O8 Bi1 2.459(3) 2_656
O8 K1 2.951(4) 1_556
O7 K1 2.822(4) 1_556
O3 K1 2.720(4) .
O1 Bi1 2.349(3) 2_655
O1 K1 2.761(4) 1_655
O1 K1 3.032(4) 2_655
K1 I3 3.6992(10) 1_554
K1 O10 2.718(3) 2
K1 O9 3.091(4) 2
K1 O4 3.054(4) 2_655
K1 O2 2.960(4) 2_665
K1 O8 2.951(4) 1_554
K1 O7 2.822(4) 1_554
K1 O1 3.032(4) 2_655
K1 O1 2.761(4) 1_455
K1 K1 3.7525(19) 2
